data_4021447
loop_
_publ_author_name
'Arunkumar Natarajan'
'Joel T. Mague'
'K. Venkatesan'
'T. Arai'
'V. Ramamurthy'

_publ_section_title
;
 Volume-Demanding Cis-Trans Isomerization of
 1,2-Diaryl Olefins in the Solid State
;
_journal_name_full 'Journal of Organic Chemistry'
_journal_page_first 1055
_journal_page_last 1059
_journal_paper_doi 10.1021/jo0520644
_journal_volume 71
_journal_year 2006
_chemical_formula_moiety 'C22 H16'
_chemical_formula_sum 'C22 H16'
_chemical_formula_weight 280.35
_chemical_name_systematic
; 
 Cis-1,2-bis(azulen-2-yl)ethene 
;
_space_group_IT_number 2
_symmetry_cell_setting triclinic
_symmetry_space_group_name_Hall '-P 1'
_symmetry_space_group_name_H-M 'P -1'
_atom_sites_solution_hydrogens geom
_atom_sites_solution_primary direct
_atom_sites_solution_secondary difmap
_audit_creation_method SHELXL-97
_cell_angle_alpha 117.294(4)
_cell_angle_beta 100.954(4)
_cell_angle_gamma 93.956(4)
_cell_formula_units_Z 8
_cell_length_a 9.594(3)
_cell_length_b 18.680(6)
_cell_length_c 19.237(6)
_cell_measurement_reflns_used 3741
_cell_measurement_temperature 100(2)
_cell_measurement_theta_max 24.48
_cell_measurement_theta_min 2.46
_cell_volume 2959.2(16)
_computing_cell_refinement 'Bruker SMART (Bruker-AXS, 2000)'
_computing_data_collection 'Bruker SMART (Bruker-AXS, 2000)'
_computing_data_reduction 'Bruker SAINT+ (Bruker-AXS, 2002)'
_computing_molecular_graphics 'Bruker SHELXTL (Bruker-AXS, 2000a)'
_computing_publication_material 'Bruker SHELXTL (Bruker-AXS, 2000a)'
_computing_structure_refinement 'SHELXL-97 (Sheldrick, 1997)'
_computing_structure_solution 'SHELXS-97 (Sheldrick, 1997)'
_diffrn_ambient_temperature 100(2)
_diffrn_measured_fraction_theta_full 0.982
_diffrn_measured_fraction_theta_max 0.982
_diffrn_measurement_device_type 'BRUKER-AXS APEX CCD area detector'
_diffrn_measurement_method 'phi and omega scans'
_diffrn_radiation_monochromator graphite
_diffrn_radiation_source 'fine-focus sealed tube'
_diffrn_radiation_type MoK\a
_diffrn_radiation_wavelength 0.71073
_diffrn_reflns_av_R_equivalents 0.0851
_diffrn_reflns_av_sigmaI/netI 0.1491
_diffrn_reflns_limit_h_max 11
_diffrn_reflns_limit_h_min -11
_diffrn_reflns_limit_k_max 21
_diffrn_reflns_limit_k_min -21
_diffrn_reflns_limit_l_max 22
_diffrn_reflns_limit_l_min -22
_diffrn_reflns_number 20577
_diffrn_reflns_theta_full 24.73
_diffrn_reflns_theta_max 24.73
_diffrn_reflns_theta_min 1.23
_exptl_absorpt_coefficient_mu 0.071
_exptl_absorpt_correction_T_max 0.9982
_exptl_absorpt_correction_T_min 0.895
_exptl_absorpt_correction_type multi-scan
_exptl_absorpt_process_details 'SADABS (Sheldrick, 2002)'
_exptl_crystal_colour Green
_exptl_crystal_density_diffrn 1.259
_exptl_crystal_density_method 'not measured'
_exptl_crystal_description Plate
_exptl_crystal_F_000 1184
_exptl_crystal_size_max 0.39
_exptl_crystal_size_mid 0.12
_exptl_crystal_size_min 0.03
_refine_diff_density_max 0.356
_refine_diff_density_min -0.325
_refine_diff_density_rms 0.080
_refine_ls_extinction_method none
_refine_ls_goodness_of_fit_ref 0.970
_refine_ls_hydrogen_treatment constr
_refine_ls_matrix_type full
_refine_ls_number_parameters 793
_refine_ls_number_reflns 9924
_refine_ls_number_restraints 0
_refine_ls_restrained_S_all 0.970
_refine_ls_R_factor_all 0.1641
_refine_ls_R_factor_gt 0.0778
_refine_ls_shift/su_max 0.001
_refine_ls_shift/su_mean 0.000
_refine_ls_structure_factor_coef Fsqd
_refine_ls_weighting_details 'calc w=1/[\s^2^(Fo^2^)+(0.0909P)^2^+0.0000P] where P=(Fo^2^+2Fc^2^)/3'
_refine_ls_weighting_scheme calc
_refine_ls_wR_factor_gt 0.1697
_refine_ls_wR_factor_ref 0.2097
_reflns_number_gt 4984
_reflns_number_total 9924
_reflns_threshold_expression >2sigma(I)
_cod_data_source_file jo0520644si20051010_034639_5.cif
_cod_depositor_comments
;
The following automatic conversions were performed:
'_symmetry_cell_setting' value 'Triclinic' changed to 'triclinic'
according to '/home/saulius/struct/CIF-dictionaries/cif_core.dic'
dictionary named 'cif_core.dic' version 2.4.1 from 2010-06-29.

Automatic conversion script
Id: cif_fix_enum 1527 2010-12-29 10:47:43Z saulius 
;
_cod_database_code 4021447

loop_
_symmetry_equiv_pos_as_xyz
'x, y, z'
'-x, -y, -z'

loop_
_atom_site_label
_atom_site_type_symbol
_atom_site_fract_x
_atom_site_fract_y
_atom_site_fract_z
_atom_site_U_iso_or_equiv
_atom_site_adp_type
_atom_site_occupancy
_atom_site_symmetry_multiplicity
_atom_site_calc_flag
_atom_site_refinement_flags
C1 C 0.6458(5) 0.3151(3) 0.5086(3) 0.0304(11) Uani 1 1 d .
C2 C 0.5661(5) 0.3788(3) 0.5225(3) 0.0332(12) Uani 1 1 d .
H2 H 0.4673 0.3717 0.4971 0.040 Uiso 1 1 calc R
C3 C 0.6533(5) 0.4533(3) 0.5786(3) 0.0288(11) Uani 1 1 d .
C4 C 0.6140(5) 0.5302(3) 0.6080(3) 0.0336(12) Uani 1 1 d .
H4 H 0.5167 0.5307 0.5863 0.040 Uiso 1 1 calc R
C5 C 0.6953(5) 0.6055(3) 0.6637(3) 0.0368(12) Uani 1 1 d .
H5 H 0.6464 0.6507 0.6753 0.044 Uiso 1 1 calc R
C6 C 0.8389(5) 0.6246(3) 0.7054(3) 0.0380(12) Uani 1 1 d .
H6 H 0.8735 0.6809 0.7431 0.046 Uiso 1 1 calc R
C7 C 0.9403(5) 0.5738(3) 0.7005(3) 0.0328(11) Uani 1 1 d .
H7 H 1.0344 0.6002 0.7343 0.039 Uiso 1 1 calc R
C8 C 0.9224(5) 0.4898(3) 0.6528(3) 0.0282(11) Uani 1 1 d .
H8 H 1.0068 0.4669 0.6574 0.034 Uiso 1 1 calc R
C9 C 0.8012(5) 0.4350(3) 0.6001(3) 0.0280(11) Uani 1 1 d .
C10 C 0.7885(5) 0.3508(3) 0.5559(3) 0.0295(11) Uani 1 1 d .
H10 H 0.8649 0.3213 0.5571 0.035 Uiso 1 1 calc R
C11 C 0.5884(5) 0.2309(3) 0.4500(3) 0.0353(12) Uani 1 1 d .
H11 H 0.5265 0.2231 0.4013 0.042 Uiso 1 1 calc R
C12 C 0.6076(5) 0.1603(3) 0.4521(3) 0.0344(12) Uani 1 1 d .
H12 H 0.5667 0.1122 0.4021 0.041 Uiso 1 1 calc R
C13 C 0.6780(5) 0.1444(3) 0.5157(3) 0.0297(11) Uani 1 1 d .
C14 C 0.6603(5) 0.0641(3) 0.5046(3) 0.0286(11) Uani 1 1 d .
H14 H 0.6128 0.0163 0.4556 0.034 Uiso 1 1 calc R
C15 C 0.7235(4) 0.0662(3) 0.5767(3) 0.0285(11) Uani 1 1 d .
C16 C 0.7213(5) -0.0016(3) 0.5894(3) 0.0320(11) Uani 1 1 d .
H16 H 0.6783 -0.0529 0.5432 0.038 Uiso 1 1 calc R
C17 C 0.7732(5) -0.0040(3) 0.6599(3) 0.0339(12) Uani 1 1 d .
H17 H 0.7590 -0.0565 0.6563 0.041 Uiso 1 1 calc R
C18 C 0.8427(5) 0.0594(3) 0.7349(3) 0.0350(12) Uani 1 1 d .
H18 H 0.8654 0.0443 0.7760 0.042 Uiso 1 1 calc R
C19 C 0.8853(5) 0.1423(3) 0.7605(3) 0.0326(11) Uani 1 1 d .
H19 H 0.9355 0.1750 0.8157 0.039 Uiso 1 1 calc R
C20 C 0.8637(4) 0.1829(3) 0.7156(3) 0.0288(11) Uani 1 1 d .
H20 H 0.9055 0.2394 0.7433 0.035 Uiso 1 1 calc R
C21 C 0.7896(4) 0.1524(3) 0.6362(3) 0.0266(10) Uani 1 1 d .
C22 C 0.7600(4) 0.1974(3) 0.5951(3) 0.0272(11) Uani 1 1 d .
H22 H 0.7905 0.2546 0.6173 0.033 Uiso 1 1 calc R
C23 C 0.8506(5) 0.8097(3) 0.4781(3) 0.0340(12) Uani 1 1 d .
C24 C 0.9241(5) 0.8643(3) 0.4620(3) 0.0378(12) Uani 1 1 d .
H24 H 1.0232 0.8886 0.4855 0.045 Uiso 1 1 calc R
C25 C 0.8317(5) 0.8786(3) 0.4065(3) 0.0313(11) Uani 1 1 d .
C26 C 0.8675(5) 0.9268(3) 0.3738(3) 0.0387(12) Uani 1 1 d .
H26 H 0.9660 0.9524 0.3918 0.046 Uiso 1 1 calc R
C27 C 0.7810(5) 0.9438(3) 0.3181(3) 0.0435(13) Uani 1 1 d .
H27 H 0.8284 0.9784 0.3025 0.052 Uiso 1 1 calc R
C28 C 0.6337(6) 0.9162(3) 0.2825(3) 0.0444(14) Uani 1 1 d .
H28 H 0.5947 0.9344 0.2454 0.053 Uiso 1 1 calc R
C29 C 0.5368(5) 0.8671(3) 0.2928(3) 0.0352(12) Uani 1 1 d .
H29 H 0.4398 0.8581 0.2637 0.042 Uiso 1 1 calc R
C30 C 0.5592(5) 0.8283(3) 0.3397(3) 0.0335(12) Uani 1 1 d .
H30 H 0.4758 0.7967 0.3384 0.040 Uiso 1 1 calc R
C31 C 0.6883(5) 0.8298(3) 0.3882(3) 0.0282(11) Uani 1 1 d .
C32 C 0.7031(5) 0.7888(3) 0.4334(3) 0.0353(12) Uani 1 1 d .
H32 H 0.6286 0.7533 0.4344 0.042 Uiso 1 1 calc R
C33 C 0.9131(6) 0.7841(3) 0.5363(3) 0.0462(14) Uani 1 1 d .
H33 H 0.9741 0.8272 0.5850 0.055 Uiso 1 1 calc R
C34 C 0.9007(5) 0.7109(3) 0.5341(3) 0.0437(13) Uani 1 1 d .
H34 H 0.9471 0.7127 0.5833 0.052 Uiso 1 1 calc R
C35 C 0.8301(5) 0.6304(3) 0.4710(3) 0.0315(11) Uani 1 1 d .
C36 C 0.8369(5) 0.5609(3) 0.4815(3) 0.0327(12) Uani 1 1 d .
H36 H 0.8815 0.5621 0.5306 0.039 Uiso 1 1 calc R
C37 C 0.7697(4) 0.4909(3) 0.4104(3) 0.0268(11) Uani 1 1 d .
C38 C 0.7534(5) 0.4114(3) 0.3980(3) 0.0315(11) Uani 1 1 d .
H38 H 0.7960 0.4052 0.4433 0.038 Uiso 1 1 calc R
C39 C 0.6838(5) 0.3398(3) 0.3290(3) 0.0323(11) Uani 1 1 d .
H39 H 0.6774 0.2919 0.3347 0.039 Uiso 1 1 calc R
C40 C 0.6219(5) 0.3284(3) 0.2526(3) 0.0357(12) Uani 1 1 d .
H40 H 0.5826 0.2733 0.2128 0.043 Uiso 1 1 calc R
C41 C 0.6089(5) 0.3855(3) 0.2253(3) 0.0324(11) Uani 1 1 d .
H41 H 0.5662 0.3639 0.1693 0.039 Uiso 1 1 calc R
C42 C 0.6499(4) 0.4693(3) 0.2694(3) 0.0290(11) Uani 1 1 d .
H42 H 0.6281 0.4979 0.2397 0.035 Uiso 1 1 calc R
C43 C 0.7178(4) 0.5179(3) 0.3498(3) 0.0292(11) Uani 1 1 d .
C44 C 0.7575(5) 0.6031(3) 0.3902(3) 0.0293(11) Uani 1 1 d .
H44 H 0.7382 0.6374 0.3665 0.035 Uiso 1 1 calc R
C45 C 0.6956(5) 0.3399(3) 0.0098(3) 0.0285(11) Uani 1 1 d .
C46 C 0.5939(5) 0.3929(3) 0.0199(3) 0.0312(11) Uani 1 1 d .
H46 H 0.4976 0.3783 -0.0120 0.037 Uiso 1 1 calc R
C47 C 0.6579(5) 0.4697(3) 0.0843(3) 0.0290(11) Uani 1 1 d .
C48 C 0.5915(5) 0.5387(3) 0.1126(3) 0.0318(11) Uani 1 1 d .
H48 H 0.4937 0.5308 0.0851 0.038 Uiso 1 1 calc R
C49 C 0.6495(5) 0.6163(3) 0.1748(3) 0.0335(12) Uani 1 1 d .
H49 H 0.5860 0.6547 0.1840 0.040 Uiso 1 1 calc R
C50 C 0.7868(5) 0.6469(3) 0.2261(3) 0.0327(11) Uani 1 1 d .
H50 H 0.8032 0.7029 0.2658 0.039 Uiso 1 1 calc R
C51 C 0.9047(5) 0.6072(3) 0.2280(3) 0.0316(11) Uani 1 1 d .
H51 H 0.9905 0.6400 0.2680 0.038 Uiso 1 1 calc R
C52 C 0.9124(5) 0.5253(3) 0.1785(3) 0.0293(11) Uani 1 1 d .
H52 H 1.0028 0.5100 0.1900 0.035 Uiso 1 1 calc R
C53 C 0.8081(4) 0.4636(3) 0.1154(3) 0.0260(10) Uani 1 1 d .
C54 C 0.8240(5) 0.3838(3) 0.0685(3) 0.0281(11) Uani 1 1 d .
H54 H 0.9093 0.3621 0.0752 0.034 Uiso 1 1 calc R
C55 C 0.6658(5) 0.2570(3) -0.0574(3) 0.0358(12) Uani 1 1 d .
H55 H 0.6051 0.2500 -0.1061 0.043 Uiso 1 1 calc R
C56 C 0.7105(5) 0.1878(3) -0.0619(3) 0.0330(11) Uani 1 1 d .
H56 H 0.6950 0.1434 -0.1151 0.040 Uiso 1 1 calc R
C57 C 0.7780(4) 0.1717(3) 0.0020(3) 0.0277(11) Uani 1 1 d .
C58 C 0.8049(4) 0.2203(3) 0.0859(3) 0.0277(11) Uani 1 1 d .
H58 H 0.7941 0.2760 0.1129 0.033 Uiso 1 1 calc R
C59 C 0.8498(4) 0.1749(3) 0.1238(3) 0.0259(10) Uani 1 1 d .
C60 C 0.8755(4) 0.1998(3) 0.2052(3) 0.0283(11) Uani 1 1 d .
H60 H 0.8686 0.2552 0.2384 0.034 Uiso 1 1 calc R
C61 C 0.9099(5) 0.1560(3) 0.2452(3) 0.0326(11) Uani 1 1 d .
H61 H 0.9187 0.1844 0.3018 0.039 Uiso 1 1 calc R
C62 C 0.9335(5) 0.0753(3) 0.2140(3) 0.0340(12) Uani 1 1 d .
H62 H 0.9602 0.0573 0.2526 0.041 Uiso 1 1 calc R
C63 C 0.9237(5) 0.0185(3) 0.1353(3) 0.0326(11) Uani 1 1 d .
H63 H 0.9436 -0.0335 0.1275 0.039 Uiso 1 1 calc R
C64 C 0.8896(5) 0.0252(3) 0.0661(3) 0.0307(11) Uani 1 1 d .
H64 H 0.8894 -0.0224 0.0174 0.037 Uiso 1 1 calc R
C65 C 0.8552(4) 0.0929(2) 0.0579(3) 0.0264(10) Uani 1 1 d .
C66 C 0.8122(4) 0.0943(3) -0.0141(3) 0.0283(11) Uani 1 1 d .
H66 H 0.8066 0.0501 -0.0662 0.034 Uiso 1 1 calc R
C67 C 0.2120(4) 0.3292(3) -0.0013(3) 0.0281(11) Uani 1 1 d .
C68 C 0.2613(4) 0.3607(3) 0.0827(3) 0.0277(11) Uani 1 1 d .
H68 H 0.2924 0.3297 0.1086 0.033 Uiso 1 1 calc R
C69 C 0.2575(4) 0.4442(3) 0.1222(3) 0.0242(10) Uani 1 1 d .
C70 C 0.3078(4) 0.4966(3) 0.2045(3) 0.0281(11) Uani 1 1 d .
H70 H 0.3385 0.4712 0.2363 0.034 Uiso 1 1 calc R
C71 C 0.3192(4) 0.5806(3) 0.2465(3) 0.0274(11) Uani 1 1 d .
H71 H 0.3607 0.6059 0.3031 0.033 Uiso 1 1 calc R
C72 C 0.2775(5) 0.6329(3) 0.2164(3) 0.0309(11) Uani 1 1 d .
H72 H 0.2964 0.6892 0.2555 0.037 Uiso 1 1 calc R
C73 C 0.2133(4) 0.6159(3) 0.1391(3) 0.0289(11) Uani 1 1 d .
H73 H 0.1921 0.6621 0.1332 0.035 Uiso 1 1 calc R
C74 C 0.1749(4) 0.5419(3) 0.0685(3) 0.0262(10) Uani 1 1 d .
H74 H 0.1283 0.5438 0.0213 0.031 Uiso 1 1 calc R
C75 C 0.1958(4) 0.4652(3) 0.0580(3) 0.0272(11) Uani 1 1 d .
C76 C 0.1689(4) 0.3935(3) -0.0152(3) 0.0283(11) Uani 1 1 d .
H76 H 0.1279 0.3884 -0.0666 0.034 Uiso 1 1 calc R
C77 C 0.2191(5) 0.2512(3) -0.0668(3) 0.0313(11) Uani 1 1 d .
H77 H 0.1873 0.2454 -0.1193 0.038 Uiso 1 1 calc R
C78 C 0.2640(5) 0.1853(3) -0.0646(3) 0.0352(12) Uani 1 1 d .
H78 H 0.2739 0.1435 -0.1147 0.042 Uiso 1 1 calc R
C79 C 0.2994(5) 0.1685(3) 0.0020(3) 0.0298(11) Uani 1 1 d .
C80 C 0.2283(5) 0.1828(3) 0.0634(3) 0.0323(11) Uani 1 1 d .
H80 H 0.1473 0.2094 0.0703 0.039 Uiso 1 1 calc R
C81 C 0.2938(4) 0.1522(3) 0.1128(3) 0.0270(10) Uani 1 1 d .
C82 C 0.2534(5) 0.1536(3) 0.1773(3) 0.0315(11) Uani 1 1 d .
H82 H 0.1720 0.1785 0.1893 0.038 Uiso 1 1 calc R
C83 C 0.3134(5) 0.1239(3) 0.2281(3) 0.0360(12) Uani 1 1 d .
H83 H 0.2685 0.1321 0.2705 0.043 Uiso 1 1 calc R
C84 C 0.4305(5) 0.0837(3) 0.2251(3) 0.0394(13) Uani 1 1 d .
H84 H 0.4535 0.0676 0.2655 0.047 Uiso 1 1 calc R
C85 C 0.5189(5) 0.0636(3) 0.1721(3) 0.0364(12) Uani 1 1 d .
H85 H 0.5942 0.0363 0.1816 0.044 Uiso 1 1 calc R
C86 C 0.5123(5) 0.0779(3) 0.1078(3) 0.0322(11) Uani 1 1 d .
H86 H 0.5840 0.0590 0.0789 0.039 Uiso 1 1 calc R
C87 C 0.4161(4) 0.1159(2) 0.0787(3) 0.0269(10) Uani 1 1 d .
C88 C 0.4137(5) 0.1272(3) 0.0125(3) 0.0327(12) Uani 1 1 d .
H88 H 0.4789 0.1099 -0.0211 0.039 Uiso 1 1 calc R

loop_
_atom_site_aniso_label
_atom_site_aniso_U_11
_atom_site_aniso_U_22
_atom_site_aniso_U_33
_atom_site_aniso_U_23
_atom_site_aniso_U_13
_atom_site_aniso_U_12
C1 0.024(3) 0.030(3) 0.041(3) 0.020(2) 0.007(2) 0.006(2)
C2 0.020(2) 0.046(3) 0.044(3) 0.029(3) 0.009(2) 0.014(2)
C3 0.024(2) 0.032(3) 0.040(3) 0.022(2) 0.011(2) 0.010(2)
C4 0.026(3) 0.043(3) 0.049(3) 0.031(3) 0.020(2) 0.021(2)
C5 0.032(3) 0.034(3) 0.056(3) 0.025(3) 0.025(2) 0.019(2)
C6 0.039(3) 0.031(3) 0.050(3) 0.019(2) 0.021(2) 0.013(2)
C7 0.024(3) 0.032(3) 0.049(3) 0.023(2) 0.011(2) 0.010(2)
C8 0.020(2) 0.034(3) 0.042(3) 0.024(2) 0.013(2) 0.014(2)
C9 0.027(3) 0.030(3) 0.039(3) 0.024(2) 0.014(2) 0.011(2)
C10 0.024(3) 0.031(3) 0.044(3) 0.024(2) 0.011(2) 0.012(2)
C11 0.031(3) 0.036(3) 0.039(3) 0.021(2) 0.001(2) 0.003(2)
C12 0.040(3) 0.029(3) 0.035(3) 0.016(2) 0.008(2) 0.004(2)
C13 0.022(2) 0.029(3) 0.039(3) 0.014(2) 0.014(2) 0.010(2)
C14 0.027(3) 0.023(3) 0.037(3) 0.013(2) 0.014(2) 0.007(2)
C15 0.021(2) 0.030(3) 0.039(3) 0.017(2) 0.015(2) 0.012(2)
C16 0.022(3) 0.031(3) 0.046(3) 0.019(2) 0.015(2) 0.010(2)
C17 0.030(3) 0.031(3) 0.053(3) 0.027(3) 0.017(2) 0.015(2)
C18 0.026(3) 0.044(3) 0.051(3) 0.032(3) 0.014(2) 0.021(2)
C19 0.022(2) 0.037(3) 0.044(3) 0.024(2) 0.007(2) 0.011(2)
C20 0.020(2) 0.026(3) 0.044(3) 0.017(2) 0.014(2) 0.009(2)
C21 0.023(2) 0.026(3) 0.038(3) 0.017(2) 0.014(2) 0.012(2)
C22 0.024(2) 0.025(3) 0.037(3) 0.016(2) 0.011(2) 0.009(2)
C23 0.033(3) 0.030(3) 0.042(3) 0.018(2) 0.012(2) 0.017(2)
C24 0.029(3) 0.033(3) 0.052(3) 0.020(3) 0.012(2) 0.017(2)
C25 0.027(3) 0.028(3) 0.044(3) 0.018(2) 0.015(2) 0.015(2)
C26 0.026(3) 0.042(3) 0.051(3) 0.022(3) 0.016(2) 0.013(2)
C27 0.041(3) 0.048(3) 0.061(4) 0.035(3) 0.028(3) 0.023(3)
C28 0.048(3) 0.048(3) 0.054(3) 0.032(3) 0.024(3) 0.030(3)
C29 0.028(3) 0.038(3) 0.044(3) 0.021(3) 0.011(2) 0.017(2)
C30 0.021(3) 0.031(3) 0.046(3) 0.015(2) 0.012(2) 0.008(2)
C31 0.026(3) 0.022(2) 0.043(3) 0.015(2) 0.017(2) 0.013(2)
C32 0.030(3) 0.033(3) 0.053(3) 0.025(3) 0.018(2) 0.013(2)
C33 0.052(3) 0.034(3) 0.046(3) 0.017(3) 0.001(3) 0.013(3)
C34 0.047(3) 0.035(3) 0.045(3) 0.019(3) 0.002(3) 0.014(3)
C35 0.032(3) 0.032(3) 0.039(3) 0.020(2) 0.015(2) 0.020(2)
C36 0.029(3) 0.041(3) 0.034(3) 0.022(3) 0.009(2) 0.016(2)
C37 0.023(2) 0.032(3) 0.036(3) 0.022(2) 0.015(2) 0.017(2)
C38 0.025(3) 0.040(3) 0.042(3) 0.025(3) 0.018(2) 0.016(2)
C39 0.027(3) 0.031(3) 0.052(3) 0.025(3) 0.022(2) 0.014(2)
C40 0.021(3) 0.030(3) 0.051(3) 0.013(2) 0.014(2) 0.007(2)
C41 0.020(2) 0.037(3) 0.043(3) 0.019(3) 0.011(2) 0.011(2)
C42 0.015(2) 0.034(3) 0.047(3) 0.022(3) 0.015(2) 0.016(2)
C43 0.020(2) 0.036(3) 0.040(3) 0.021(2) 0.016(2) 0.018(2)
C44 0.030(3) 0.025(3) 0.044(3) 0.021(2) 0.016(2) 0.017(2)
C45 0.030(3) 0.028(3) 0.036(3) 0.021(2) 0.010(2) 0.011(2)
C46 0.020(2) 0.042(3) 0.043(3) 0.031(3) 0.005(2) 0.007(2)
C47 0.023(2) 0.036(3) 0.041(3) 0.027(3) 0.011(2) 0.011(2)
C48 0.023(2) 0.040(3) 0.049(3) 0.032(3) 0.015(2) 0.016(2)
C49 0.031(3) 0.037(3) 0.049(3) 0.028(3) 0.020(2) 0.022(2)
C50 0.034(3) 0.033(3) 0.044(3) 0.024(2) 0.020(2) 0.017(2)
C51 0.030(3) 0.033(3) 0.037(3) 0.019(2) 0.012(2) 0.010(2)
C52 0.028(3) 0.034(3) 0.042(3) 0.028(2) 0.014(2) 0.015(2)
C53 0.024(2) 0.030(3) 0.033(3) 0.020(2) 0.012(2) 0.012(2)
C54 0.026(3) 0.029(3) 0.039(3) 0.023(2) 0.010(2) 0.013(2)
C55 0.032(3) 0.038(3) 0.044(3) 0.026(3) 0.007(2) 0.011(2)
C56 0.034(3) 0.030(3) 0.035(3) 0.015(2) 0.011(2) 0.006(2)
C57 0.023(3) 0.026(3) 0.038(3) 0.018(2) 0.010(2) 0.004(2)
C58 0.027(3) 0.022(2) 0.038(3) 0.016(2) 0.013(2) 0.011(2)
C59 0.022(2) 0.025(3) 0.037(3) 0.018(2) 0.010(2) 0.010(2)
C60 0.023(2) 0.027(3) 0.041(3) 0.018(2) 0.012(2) 0.012(2)
C61 0.028(3) 0.030(3) 0.039(3) 0.016(2) 0.007(2) 0.009(2)
C62 0.027(3) 0.030(3) 0.049(3) 0.024(3) 0.005(2) 0.009(2)
C63 0.025(3) 0.027(3) 0.049(3) 0.019(2) 0.012(2) 0.011(2)
C64 0.024(2) 0.027(3) 0.046(3) 0.018(2) 0.015(2) 0.009(2)
C65 0.022(2) 0.018(2) 0.041(3) 0.014(2) 0.012(2) 0.0060(19)
C66 0.024(2) 0.026(3) 0.037(3) 0.013(2) 0.015(2) 0.008(2)
C67 0.022(2) 0.027(3) 0.040(3) 0.018(2) 0.011(2) 0.009(2)
C68 0.021(2) 0.029(3) 0.041(3) 0.023(2) 0.008(2) 0.011(2)
C69 0.015(2) 0.028(3) 0.033(3) 0.016(2) 0.0089(19) 0.0072(19)
C70 0.018(2) 0.032(3) 0.047(3) 0.027(2) 0.013(2) 0.010(2)
C71 0.024(2) 0.032(3) 0.030(3) 0.017(2) 0.009(2) 0.010(2)
C72 0.029(3) 0.021(3) 0.044(3) 0.013(2) 0.016(2) 0.010(2)
C73 0.026(3) 0.026(3) 0.045(3) 0.021(2) 0.017(2) 0.016(2)
C74 0.021(2) 0.032(3) 0.038(3) 0.024(2) 0.013(2) 0.013(2)
C75 0.020(2) 0.028(3) 0.042(3) 0.021(2) 0.010(2) 0.009(2)
C76 0.023(2) 0.033(3) 0.035(3) 0.020(2) 0.010(2) 0.010(2)
C77 0.032(3) 0.025(3) 0.036(3) 0.014(2) 0.009(2) 0.007(2)
C78 0.039(3) 0.026(3) 0.043(3) 0.015(2) 0.019(2) 0.011(2)
C79 0.032(3) 0.020(2) 0.043(3) 0.016(2) 0.017(2) 0.009(2)
C80 0.032(3) 0.027(3) 0.041(3) 0.016(2) 0.013(2) 0.012(2)
C81 0.020(2) 0.023(3) 0.040(3) 0.017(2) 0.009(2) 0.0067(19)
C82 0.027(3) 0.027(3) 0.044(3) 0.018(2) 0.012(2) 0.010(2)
C83 0.033(3) 0.037(3) 0.042(3) 0.020(2) 0.012(2) 0.014(2)
C84 0.035(3) 0.040(3) 0.043(3) 0.020(3) 0.007(2) 0.013(2)
C85 0.023(3) 0.035(3) 0.046(3) 0.015(2) 0.004(2) 0.013(2)
C86 0.021(2) 0.029(3) 0.047(3) 0.016(2) 0.012(2) 0.013(2)
C87 0.018(2) 0.018(2) 0.043(3) 0.011(2) 0.012(2) 0.0069(19)
C88 0.028(3) 0.021(3) 0.051(3) 0.013(2) 0.022(2) 0.012(2)

loop_
_atom_type_symbol
_atom_type_description
_atom_type_scat_dispersion_real
_atom_type_scat_dispersion_imag
_atom_type_scat_source
C C 0.0033 0.0016 'International Tables Vol C Tables 4.2.6.8 and 6.1.1.4'
H H 0.0000 0.0000 'International Tables Vol C Tables 4.2.6.8 and 6.1.1.4'

loop_
_geom_angle_atom_site_label_1
_geom_angle_atom_site_label_2
_geom_angle_atom_site_label_3
_geom_angle
C2 C1 C10 107.7(4)
C2 C1 C11 123.5(4)
C10 C1 C11 128.6(4)
C3 C2 C1 109.9(4)
C3 C2 H2 125.0
C1 C2 H2 125.0
C2 C3 C4 127.2(4)
C2 C3 C9 106.3(4)
C4 C3 C9 126.5(4)
C5 C4 C3 129.5(4)
C5 C4 H4 115.2
C3 C4 H4 115.2
C4 C5 C6 128.8(4)
C4 C5 H5 115.6
C6 C5 H5 115.6
C5 C6 C7 129.8(5)
C5 C6 H6 115.1
C7 C6 H6 115.1
C8 C7 C6 128.6(4)
C8 C7 H7 115.7
C6 C7 H7 115.7
C9 C8 C7 129.5(4)
C9 C8 H8 115.2
C7 C8 H8 115.2
C8 C9 C10 127.0(4)
C8 C9 C3 127.2(4)
C10 C9 C3 105.8(4)
C9 C10 C1 110.2(4)
C9 C10 H10 124.9
C1 C10 H10 124.9
C12 C11 C1 131.1(4)
C12 C11 H11 114.4
C1 C11 H11 114.4
C11 C12 C13 132.5(4)
C11 C12 H12 113.7
C13 C12 H12 113.7
C22 C13 C14 108.3(4)
C22 C13 C12 131.6(4)
C14 C13 C12 120.0(4)
C15 C14 C13 108.9(4)
C15 C14 H14 125.5
C13 C14 H14 125.5
C14 C15 C16 124.9(4)
C14 C15 C21 107.7(4)
C16 C15 C21 127.4(4)
C17 C16 C15 128.5(5)
C17 C16 H16 115.8
C15 C16 H16 115.8
C18 C17 C16 128.7(5)
C18 C17 H17 115.6
C16 C17 H17 115.6
C17 C18 C19 130.7(4)
C17 C18 H18 114.7
C19 C18 H18 114.7
C20 C19 C18 128.2(5)
C20 C19 H19 115.9
C18 C19 H19 115.9
C21 C20 C19 128.6(4)
C21 C20 H20 115.7
C19 C20 H20 115.7
C20 C21 C22 126.7(4)
C20 C21 C15 127.7(4)
C22 C21 C15 105.6(4)
C21 C22 C13 109.4(4)
C21 C22 H22 125.3
C13 C22 H22 125.3
C24 C23 C32 108.7(4)
C24 C23 C33 124.4(4)
C32 C23 C33 126.7(5)
C23 C24 C25 110.0(4)
C23 C24 H24 125.0
C25 C24 H24 125.0
C26 C25 C24 126.7(5)
C26 C25 C31 127.1(4)
C24 C25 C31 106.2(4)
C25 C26 C27 129.7(5)
C25 C26 H26 115.1
C27 C26 H26 115.1
C28 C27 C26 127.9(5)
C28 C27 H27 116.1
C26 C27 H27 116.1
C29 C28 C27 129.9(5)
C29 C28 H28 115.1
C27 C28 H28 115.1
C28 C29 C30 129.5(4)
C28 C29 H29 115.2
C30 C29 H29 115.2
C29 C30 C31 128.2(4)
C29 C30 H30 115.9
C31 C30 H30 115.9
C30 C31 C32 125.2(4)
C30 C31 C25 127.4(4)
C32 C31 C25 107.2(4)
C31 C32 C23 107.8(4)
C31 C32 H32 126.1
C23 C32 H32 126.1
C34 C33 C23 132.0(5)
C34 C33 H33 114.0
C23 C33 H33 114.0
C33 C34 C35 131.7(5)
C33 C34 H34 114.1
C35 C34 H34 114.1
C44 C35 C36 107.4(4)
C44 C35 C34 130.6(4)
C36 C35 C34 121.8(4)
C37 C36 C35 110.4(4)
C37 C36 H36 124.8
C35 C36 H36 124.8
C36 C37 C38 126.8(4)
C36 C37 C43 106.4(4)
C38 C37 C43 126.8(4)
C39 C38 C37 129.0(4)
C39 C38 H38 115.5
C37 C38 H38 115.5
C38 C39 C40 128.9(4)
C38 C39 H39 115.6
C40 C39 H39 115.6
C39 C40 C41 129.8(5)
C39 C40 H40 115.1
C41 C40 H40 115.1
C42 C41 C40 128.1(5)
C42 C41 H41 115.9
C40 C41 H41 115.9
C43 C42 C41 129.7(4)
C43 C42 H42 115.2
C41 C42 H42 115.2
C42 C43 C44 126.3(4)
C42 C43 C37 127.5(4)
C44 C43 C37 106.2(4)
C43 C44 C35 109.7(4)
C43 C44 H44 125.2
C35 C44 H44 125.2
C54 C45 C46 108.3(4)
C54 C45 C55 129.2(4)
C46 C45 C55 122.2(4)
C47 C46 C45 108.8(4)
C47 C46 H46 125.6
C45 C46 H46 125.6
C46 C47 C48 125.7(4)
C46 C47 C53 106.5(4)
C48 C47 C53 127.8(4)
C49 C48 C47 128.4(4)
C49 C48 H48 115.8
C47 C48 H48 115.8
C48 C49 C50 129.7(4)
C48 C49 H49 115.2
C50 C49 H49 115.2
C49 C50 C51 129.4(4)
C49 C50 H50 115.3
C51 C50 H50 115.3
C50 C51 C52 128.3(4)
C50 C51 H51 115.9
C52 C51 H51 115.9
C53 C52 C51 129.5(4)
C53 C52 H52 115.3
C51 C52 H52 115.3
C52 C53 C54 126.2(4)
C52 C53 C47 127.0(4)
C54 C53 C47 106.8(4)
C53 C54 C45 109.5(4)
C53 C54 H54 125.2
C45 C54 H54 125.2
C56 C55 C45 130.5(4)
C56 C55 H55 114.8
C45 C55 H55 114.8
C55 C56 C57 129.7(4)
C55 C56 H56 115.1
C57 C56 H56 115.1
C58 C57 C66 108.0(4)
C58 C57 C56 129.8(4)
C66 C57 C56 121.8(4)
C59 C58 C57 109.9(4)
C59 C58 H58 125.1
C57 C58 H58 125.1
C60 C59 C58 126.7(4)
C60 C59 C65 127.5(4)
C58 C59 C65 105.7(4)
C61 C60 C59 129.3(4)
C61 C60 H60 115.4
C59 C60 H60 115.4
C60 C61 C62 128.8(4)
C60 C61 H61 115.6
C62 C61 H61 115.6
C63 C62 C61 129.2(4)
C63 C62 H62 115.4
C61 C62 H62 115.4
C62 C63 C64 129.8(4)
C62 C63 H63 115.1
C64 C63 H63 115.1
C63 C64 C65 128.5(4)
C63 C64 H64 115.7
C65 C64 H64 115.7
C66 C65 C64 125.9(4)
C66 C65 C59 107.2(4)
C64 C65 C59 126.8(4)
C65 C66 C57 109.2(4)
C65 C66 H66 125.4
C57 C66 H66 125.4
C68 C67 C76 107.9(4)
C68 C67 C77 130.0(4)
C76 C67 C77 121.5(4)
C69 C68 C67 109.6(4)
C69 C68 H68 125.2
C67 C68 H68 125.2
C70 C69 C68 125.7(4)
C70 C69 C75 127.9(4)
C68 C69 C75 106.3(4)
C71 C70 C69 128.8(4)
C71 C70 H70 115.6
C69 C70 H70 115.6
C70 C71 C72 128.0(4)
C70 C71 H71 116.0
C72 C71 H71 116.0
C73 C72 C71 130.3(4)
C73 C72 H72 114.9
C71 C72 H72 114.9
C72 C73 C74 129.8(4)
C72 C73 H73 115.1
C74 C73 H73 115.1
C73 C74 C75 128.1(4)
C73 C74 H74 116.0
C75 C74 H74 116.0
C74 C75 C76 126.2(4)
C74 C75 C69 127.0(4)
C76 C75 C69 106.7(4)
C75 C76 C67 109.4(4)
C75 C76 H76 125.3
C67 C76 H76 125.3
C78 C77 C67 129.6(4)
C78 C77 H77 115.2
C67 C77 H77 115.2
C77 C78 C79 129.9(4)
C77 C78 H78 115.0
C79 C78 H78 115.0
C80 C79 C88 107.5(4)
C80 C79 C78 129.3(4)
C88 C79 C78 123.1(4)
C81 C80 C79 110.2(4)
C81 C80 H80 124.9
C79 C80 H80 124.9
C82 C81 C80 127.0(4)
C82 C81 C87 127.2(4)
C80 C81 C87 105.7(4)
C81 C82 C83 129.7(4)
C81 C82 H82 115.2
C83 C82 H82 115.2
C82 C83 C84 128.4(5)
C82 C83 H83 115.8
C84 C83 H83 115.8
C85 C84 C83 129.8(5)
C85 C84 H84 115.1
C83 C84 H84 115.1
C86 C85 C84 128.8(4)
C86 C85 H85 115.6
C84 C85 H85 115.6
C85 C86 C87 129.3(4)
C85 C86 H86 115.4
C87 C86 H86 115.4
C88 C87 C86 126.5(4)
C88 C87 C81 106.7(4)
C86 C87 C81 126.8(4)
C87 C88 C79 109.8(4)
C87 C88 H88 125.1
C79 C88 H88 125.1

loop_
_geom_bond_atom_site_label_1
_geom_bond_atom_site_label_2
_geom_bond_distance
C1 C2 1.407(6)
C1 C10 1.411(6)
C1 C11 1.438(6)
C2 C3 1.386(6)
C2 H2 0.9500
C3 C4 1.391(6)
C3 C9 1.509(6)
C4 C5 1.373(6)
C4 H4 0.9500
C5 C6 1.385(6)
C5 H5 0.9500
C6 C7 1.392(6)
C6 H6 0.9500
C7 C8 1.383(6)
C7 H7 0.9500
C8 C9 1.365(6)
C8 H8 0.9500
C9 C10 1.385(6)
C10 H10 0.9500
C11 C12 1.362(6)
C11 H11 0.9500
C12 C13 1.445(6)
C12 H12 0.9500
C13 C22 1.406(6)
C13 C14 1.407(6)
C14 C15 1.385(6)
C14 H14 0.9500
C15 C16 1.395(6)
C15 C21 1.482(6)
C16 C17 1.376(6)
C16 H16 0.9500
C17 C18 1.373(6)
C17 H17 0.9500
C18 C19 1.393(6)
C18 H18 0.9500
C19 C20 1.386(6)
C19 H19 0.9500
C20 C21 1.376(6)
C20 H20 0.9500
C21 C22 1.404(6)
C22 H22 0.9500
C23 C24 1.381(6)
C23 C32 1.431(6)
C23 C33 1.455(6)
C24 C25 1.391(6)
C24 H24 0.9500
C25 C26 1.371(6)
C25 C31 1.483(6)
C26 C27 1.396(6)
C26 H26 0.9500
C27 C28 1.393(7)
C27 H27 0.9500
C28 C29 1.366(7)
C28 H28 0.9500
C29 C30 1.389(6)
C29 H29 0.9500
C30 C31 1.392(6)
C30 H30 0.9500
C31 C32 1.394(6)
C32 H32 0.9500
C33 C34 1.345(6)
C33 H33 0.9500
C34 C35 1.437(7)
C34 H34 0.9500
C35 C44 1.406(6)
C35 C36 1.407(6)
C36 C37 1.381(6)
C36 H36 0.9500
C37 C38 1.384(6)
C37 C43 1.488(6)
C38 C39 1.381(6)
C38 H38 0.9500
C39 C40 1.387(6)
C39 H39 0.9500
C40 C41 1.390(6)
C40 H40 0.9500
C41 C42 1.377(6)
C41 H41 0.9500
C42 C43 1.374(6)
C42 H42 0.9500
C43 C44 1.398(6)
C44 H44 0.9500
C45 C54 1.396(6)
C45 C46 1.414(6)
C45 C55 1.454(6)
C46 C47 1.390(6)
C46 H46 0.9500
C47 C48 1.401(6)
C47 C53 1.484(6)
C48 C49 1.374(6)
C48 H48 0.9500
C49 C50 1.386(6)
C49 H49 0.9500
C50 C51 1.398(6)
C50 H50 0.9500
C51 C52 1.400(6)
C51 H51 0.9500
C52 C53 1.378(6)
C52 H52 0.9500
C53 C54 1.383(6)
C54 H54 0.9500
C55 C56 1.360(6)
C55 H55 0.9500
C56 C57 1.443(6)
C56 H56 0.9500
C57 C58 1.401(6)
C57 C66 1.410(6)
C58 C59 1.392(6)
C58 H58 0.9500
C59 C60 1.377(6)
C59 C65 1.487(6)
C60 C61 1.375(6)
C60 H60 0.9500
C61 C62 1.397(6)
C61 H61 0.9500
C62 C63 1.373(6)
C62 H62 0.9500
C63 C64 1.375(6)
C63 H63 0.9500
C64 C65 1.397(6)
C64 H64 0.9500
C65 C66 1.381(6)
C66 H66 0.9500
C67 C68 1.406(6)
C67 C76 1.418(6)
C67 C77 1.442(6)
C68 C69 1.395(6)
C68 H68 0.9500
C69 C70 1.386(6)
C69 C75 1.491(6)
C70 C71 1.382(6)
C70 H70 0.9500
C71 C72 1.390(6)
C71 H71 0.9500
C72 C73 1.373(6)
C72 H72 0.9500
C73 C74 1.381(6)
C73 H73 0.9500
C74 C75 1.387(6)
C74 H74 0.9500
C75 C76 1.389(6)
C76 H76 0.9500
C77 C78 1.347(6)
C77 H77 0.9500
C78 C79 1.442(6)
C78 H78 0.9500
C79 C80 1.404(6)
C79 C88 1.419(6)
C80 C81 1.393(6)
C80 H80 0.9500
C81 C82 1.359(6)
C81 C87 1.503(6)
C82 C83 1.386(6)
C82 H82 0.9500
C83 C84 1.389(6)
C83 H83 0.9500
C84 C85 1.386(6)
C84 H84 0.9500
C85 C86 1.371(6)
C85 H85 0.9500
C86 C87 1.389(6)
C86 H86 0.9500
C87 C88 1.380(6)
C88 H88 0.9500

loop_
_geom_torsion_atom_site_label_1
_geom_torsion_atom_site_label_2
_geom_torsion_atom_site_label_3
_geom_torsion_atom_site_label_4
_geom_torsion
C2 C1 C11 C12 -142.1(5)
C1 C11 C12 C13 7.8(9)
C11 C12 C13 C14 169.1(5)
C24 C23 C33 C34 -139.4(6)
C23 C33 C34 C35 5.6(10)
C33 C34 C35 C36 177.0(5)
C46 C45 C55 C56 -147.4(5)
C45 C55 C56 C57 13.4(9)
C55 C56 C57 C58 6.0(8)
C68 C67 C77 C78 6.2(8)
C67 C77 C78 C79 9.7(9)
C77 C78 C79 C80 41.7(8)

loop_
_cod_related_entry_id
_cod_related_entry_database
_cod_related_entry_code
1 ChemSpider 30658521
